data_7039624
loop_
_publ_author_name
'Jiang, Shi'
'Quintero-Duque, Samuel'
'Roisnel, Thierry'
'Dorcet, Vincent'
'Grellier, Mary'
'Sabo-Etienne, Sylviane'
'Darcel, Christophe'
'Sortais, Jean-Baptiste'

_publ_section_title
;
 Direct synthesis of dicarbonyl PCP-iron hydride complexes and catalytic
 dehydrogenative borylation of styrene.
;
_journal_issue 27
_journal_name_full 'Dalton transactions (Cambridge, England : 2003)'
_journal_page_first 11101
_journal_page_last 11108
_journal_paper_doi 10.1039/c6dt01149g
_journal_volume 45
_journal_year 2016
_chemical_compound_source 'synthesis as described'
_chemical_formula_moiety 'C26 H32 Fe2 O10 P2'
_chemical_formula_sum 'C26 H32 Fe2 O10 P2'
_chemical_formula_weight 678.16
_chemical_name_systematic
;
 ?
;
_space_group_IT_number 2
_symmetry_cell_setting triclinic
_symmetry_Int_Tables_number 2
_symmetry_space_group_name_Hall '-P 1'
_symmetry_space_group_name_H-M 'P -1'
_atom_sites_solution_hydrogens geom
_atom_sites_solution_primary direct
_atom_sites_solution_secondary difmap
_audit_conform_dict_location ftp://ftp.iucr.org/pub/cif_core.dic
_audit_conform_dict_name cif_core.dic
_audit_conform_dict_version 2.4
_audit_creation_date 2015-07-02T15:37:48-00:00
_audit_creation_method 'WinGX routine CIF_UPDATE'
_audit_update_record
;
2016-03-18 deposited with the CCDC.
2016-06-14 downloaded from the CCDC.
;
_cell_angle_alpha 107.6420(10)
_cell_angle_beta 105.2060(10)
_cell_angle_gamma 90.3140(10)
_cell_formula_units_Z 2
_cell_length_a 10.6486(3)
_cell_length_b 10.7354(3)
_cell_length_c 14.4471(4)
_cell_measurement_reflns_used 8608
_cell_measurement_temperature 150(2)
_cell_measurement_theta_max 27.16
_cell_measurement_theta_min 2.69
_cell_measurement_wavelength 0.71073
_cell_volume 1512.27(7)
_computing_cell_refinement 'Bruker APEX2 (Bruker, 2006)'
_computing_data_collection 'Bruker APEX2 (Bruker, 2006)'
_computing_data_reduction 'Bruker APEX2 (Bruker, 2006)'
_computing_molecular_graphics 'Ortep-3 for Windows (Farrugia, 1997)'
_computing_publication_material
;
          WinGX publication routines (Farrugia, 2012),
          CRYSCALc (T. Roisnel, local program, 2014)
;
_computing_structure_refinement 'SHELXL-97 (Sheldrick, 1997)'
_computing_structure_solution 'SIR97 (Altomare et al., 1999)'
_diffrn_ambient_temperature 150(2)
_diffrn_detector 'CCD plate'
_diffrn_measured_fraction_theta_full 0.998
_diffrn_measured_fraction_theta_max 0.998
_diffrn_measurement_device_type 'APEXII, Bruker-AXS'
_diffrn_measurement_method 'CCD rotation images, thin slices'
_diffrn_radiation_monochromator graphite
_diffrn_radiation_probe x-ray
_diffrn_radiation_type MoK\a
_diffrn_radiation_wavelength 0.71073
_diffrn_reflns_av_R_equivalents 0.0312
_diffrn_reflns_av_unetI/netI 0.034
_diffrn_reflns_limit_h_max 13
_diffrn_reflns_limit_h_min -13
_diffrn_reflns_limit_k_max 9
_diffrn_reflns_limit_k_min -13
_diffrn_reflns_limit_l_max 18
_diffrn_reflns_limit_l_min -18
_diffrn_reflns_number 24162
_diffrn_reflns_theta_full 27.48
_diffrn_reflns_theta_max 27.48
_diffrn_reflns_theta_min 2.95
_exptl_absorpt_coefficient_mu 1.117
_exptl_absorpt_correction_T_max 0.925
_exptl_absorpt_correction_T_min 0.825
_exptl_absorpt_correction_type multi-scan
_exptl_absorpt_process_details
;
  [Sheldrick, G.M. (2002). SADABS Bruker AXS Inc., Madison, Wisconsin, USA]
;
_exptl_crystal_colour colourless
_exptl_crystal_density_diffrn 1.489
_exptl_crystal_density_method 'not measured'
_exptl_crystal_description prism
_exptl_crystal_F_000 700
_exptl_crystal_size_max 0.34
_exptl_crystal_size_mid 0.28
_exptl_crystal_size_min 0.07
_refine_diff_density_max 0.87
_refine_diff_density_min -0.295
_refine_diff_density_rms 0.065
_refine_ls_extinction_method none
_refine_ls_goodness_of_fit_ref 1.031
_refine_ls_hydrogen_treatment constr
_refine_ls_matrix_type full
_refine_ls_number_parameters 369
_refine_ls_number_reflns 6906
_refine_ls_number_restraints 0
_refine_ls_restrained_S_all 1.031
_refine_ls_R_factor_all 0.0427
_refine_ls_R_factor_gt 0.032
_refine_ls_shift/su_max 0.007
_refine_ls_shift/su_mean 0.001
_refine_ls_structure_factor_coef Fsqd
_refine_ls_weighting_details 'calc w=1/[\s^2^(Fo^2^)+(0.0416P)^2^+0.5542P] where P=(Fo^2^+2Fc^2^)/3'
_refine_ls_weighting_scheme calc
_refine_ls_wR_factor_gt 0.0787
_refine_ls_wR_factor_ref 0.084
_reflns_number_gt 5675
_reflns_number_total 6906
_reflns_threshold_expression >2sigma(I)
_cod_data_source_file c6dt01149g2.cif
_cod_data_source_block CDSJ277
_cod_depositor_comments 'Adding full bibliography for 7039619--7039625.cif.'
_cod_database_code 7039624

loop_
_symmetry_equiv_pos_as_xyz
'x, y, z'
'-x, -y, -z'

loop_
_atom_site_label
_atom_site_type_symbol
_atom_site_fract_x
_atom_site_fract_y
_atom_site_fract_z
_atom_site_U_iso_or_equiv
_atom_site_adp_type
_atom_site_occupancy
_atom_site_symmetry_multiplicity
_atom_site_calc_flag
_atom_site_refinement_flags
Fe1 Fe 0.85247(3) 0.53319(3) 0.14981(2) 0.02138(8) Uani 1 1 d .
Fe2 Fe 0.46716(3) 0.14519(3) 0.36051(2) 0.01972(8) Uani 1 1 d .
P1 P 0.95966(5) 0.54330(4) 0.30628(4) 0.01702(11) Uani 1 1 d .
P2 P 0.45235(5) 0.04556(5) 0.19842(4) 0.01712(11) Uani 1 1 d .
C1 C 0.7633(2) 0.5223(2) 0.02377(17) 0.0325(5) Uani 1 1 d .
O2 O 0.7043(2) 0.51643(17) -0.05586(13) 0.0505(5) Uani 1 1 d .
C3 C 0.6997(2) 0.5340(2) 0.17970(17) 0.0314(5) Uani 1 1 d .
O4 O 0.59768(16) 0.53136(19) 0.19227(15) 0.0470(5) Uani 1 1 d .
C5 C 0.9413(2) 0.6810(2) 0.15997(16) 0.0282(5) Uani 1 1 d .
O6 O 0.99568(18) 0.77306(15) 0.15954(13) 0.0429(4) Uani 1 1 d .
C7 C 0.9226(2) 0.3830(2) 0.10570(16) 0.0308(5) Uani 1 1 d .
O8 O 0.96771(19) 0.28796(17) 0.07442(13) 0.0505(5) Uani 1 1 d .
C9 C 1.13298(18) 0.5107(2) 0.32467(15) 0.0231(4) Uani 1 1 d .
H9 H 1.1321 0.4149 0.2889 0.028 Uiso 1 1 calc R
C10 C 1.2051(2) 0.5307(2) 0.43522(17) 0.0328(5) Uani 1 1 d .
H10A H 1.289 0.4925 0.4392 0.049 Uiso 1 1 calc R
H10B H 1.152 0.4876 0.4648 0.049 Uiso 1 1 calc R
H10C H 1.2206 0.6248 0.4726 0.049 Uiso 1 1 calc R
C11 C 1.2078(2) 0.5811(2) 0.27506(19) 0.0346(5) Uani 1 1 d .
H11A H 1.2147 0.6761 0.3087 0.052 Uiso 1 1 calc R
H11B H 1.161 0.5612 0.2034 0.052 Uiso 1 1 calc R
H11C H 1.2955 0.5513 0.2814 0.052 Uiso 1 1 calc R
C12 C 0.9516(2) 0.68659(19) 0.41227(15) 0.0250(4) Uani 1 1 d .
H12 H 0.9959 0.6669 0.4758 0.03 Uiso 1 1 calc R
C13 C 1.0238(3) 0.8124(2) 0.41527(19) 0.0438(6) Uani 1 1 d .
H13A H 0.9785 0.8392 0.357 0.066 Uiso 1 1 calc R
H13B H 1.1135 0.796 0.413 0.066 Uiso 1 1 calc R
H13C H 1.0254 0.8823 0.4778 0.066 Uiso 1 1 calc R
C14 C 0.8109(2) 0.7089(2) 0.41379(18) 0.0359(5) Uani 1 1 d .
H14A H 0.8103 0.7763 0.477 0.054 Uiso 1 1 calc R
H14B H 0.7651 0.6268 0.4089 0.054 Uiso 1 1 calc R
H14C H 0.7669 0.7381 0.3564 0.054 Uiso 1 1 calc R
O15 O 0.90522(13) 0.43630(12) 0.35081(10) 0.0199(3) Uani 1 1 d .
C21 C 0.4818(2) 0.2251(2) 0.49182(17) 0.0288(5) Uani 1 1 d .
O22 O 0.49096(17) 0.27615(18) 0.57513(12) 0.0431(4) Uani 1 1 d .
C23 C 0.4799(2) 0.3033(2) 0.34491(17) 0.0277(5) Uani 1 1 d .
O24 O 0.49113(17) 0.40846(15) 0.34192(14) 0.0414(4) Uani 1 1 d .
C25 C 0.3138(2) 0.0640(2) 0.34815(15) 0.0266(4) Uani 1 1 d .
O26 O 0.21791(15) 0.01395(17) 0.34735(12) 0.0391(4) Uani 1 1 d .
C27 C 0.6096(2) 0.0623(2) 0.39229(16) 0.0275(5) Uani 1 1 d .
O28 O 0.69964(16) 0.00873(18) 0.41587(13) 0.0455(4) Uani 1 1 d .
C29 C 0.4731(2) -0.13170(18) 0.16626(15) 0.0220(4) Uani 1 1 d .
H29 H 0.5663 -0.1379 0.2007 0.026 Uiso 1 1 calc R
C30 C 0.4565(2) -0.1989(2) 0.05376(17) 0.0335(5) Uani 1 1 d .
H30A H 0.4896 -0.2856 0.0437 0.05 Uiso 1 1 calc R
H30B H 0.5055 -0.1454 0.0285 0.05 Uiso 1 1 calc R
H30C H 0.3636 -0.2089 0.0169 0.05 Uiso 1 1 calc R
C31 C 0.3916(2) -0.2072(2) 0.20834(17) 0.0309(5) Uani 1 1 d .
H31A H 0.2986 -0.209 0.1744 0.046 Uiso 1 1 calc R
H31B H 0.4076 -0.1638 0.2811 0.046 Uiso 1 1 calc R
H31C H 0.4164 -0.2973 0.1964 0.046 Uiso 1 1 calc R
C32 C 0.31271(19) 0.0668(2) 0.10044(16) 0.0245(4) Uani 1 1 d .
H32 H 0.3298 0.0224 0.0339 0.029 Uiso 1 1 calc R
C33 C 0.3018(2) 0.2116(2) 0.10876(19) 0.0349(5) Uani 1 1 d .
H33A H 0.238 0.2185 0.0482 0.052 Uiso 1 1 calc R
H33B H 0.3872 0.2527 0.1148 0.052 Uiso 1 1 calc R
H33C H 0.2731 0.2563 0.1686 0.052 Uiso 1 1 calc R
C34 C 0.1823(2) 0.0033(3) 0.0977(2) 0.0417(6) Uani 1 1 d .
H34A H 0.1571 0.0507 0.1586 0.063 Uiso 1 1 calc R
H34B H 0.1913 -0.0885 0.0948 0.063 Uiso 1 1 calc R
H34C H 0.115 0.007 0.0378 0.063 Uiso 1 1 calc R
O35 O 0.56300(12) 0.09693(13) 0.15415(10) 0.0208(3) Uani 1 1 d .
C41 C 0.86626(18) 0.30362(17) 0.29801(14) 0.0179(4) Uani 1 1 d .
C42 C 0.95755(19) 0.21197(19) 0.29920(16) 0.0235(4) Uani 1 1 d .
H42 H 1.0474 0.2389 0.3326 0.028 Uiso 1 1 calc R
C43 C 0.9151(2) 0.08043(19) 0.25068(17) 0.0270(5) Uani 1 1 d .
H43 H 0.9768 0.0168 0.25 0.032 Uiso 1 1 calc R
C44 C 0.78376(19) 0.04011(19) 0.20305(16) 0.0241(4) Uani 1 1 d .
H44 H 0.7555 -0.0503 0.1693 0.029 Uiso 1 1 calc R
C45 C 0.69474(17) 0.13310(18) 0.20534(14) 0.0183(4) Uani 1 1 d .
C46 C 0.73474(18) 0.26577(18) 0.25213(14) 0.0188(4) Uani 1 1 d .
H46 H 0.673 0.3293 0.2526 0.023 Uiso 1 1 calc R

loop_
_atom_site_aniso_label
_atom_site_aniso_U_11
_atom_site_aniso_U_22
_atom_site_aniso_U_33
_atom_site_aniso_U_23
_atom_site_aniso_U_13
_atom_site_aniso_U_12
Fe1 0.02334(16) 0.01611(14) 0.02201(16) 0.00504(11) 0.00302(12) -0.00185(11)
Fe2 0.01671(15) 0.01812(14) 0.02186(16) 0.00379(11) 0.00420(11) -0.00113(11)
P1 0.0163(2) 0.0128(2) 0.0210(3) 0.00332(18) 0.00588(19) -0.00226(17)
P2 0.0138(2) 0.0148(2) 0.0217(3) 0.00597(18) 0.00310(19) -0.00268(18)
C1 0.0447(14) 0.0189(10) 0.0286(12) 0.0064(9) 0.0027(10) -0.0034(9)
O2 0.0722(13) 0.0364(9) 0.0303(10) 0.0123(8) -0.0086(9) -0.0057(9)
C3 0.0299(12) 0.0301(11) 0.0339(12) 0.0162(10) 0.0013(10) 0.0031(9)
O4 0.0230(9) 0.0610(12) 0.0658(13) 0.0325(10) 0.0120(8) 0.0092(8)
C5 0.0334(12) 0.0231(10) 0.0259(11) 0.0057(8) 0.0068(9) 0.0001(9)
O6 0.0579(11) 0.0257(8) 0.0459(10) 0.0130(7) 0.0137(9) -0.0112(8)
C7 0.0364(13) 0.0270(11) 0.0226(11) 0.0037(9) 0.0025(9) -0.0009(9)
O8 0.0661(13) 0.0350(9) 0.0393(10) -0.0012(8) 0.0109(9) 0.0188(9)
C9 0.0175(10) 0.0261(10) 0.0271(11) 0.0093(8) 0.0075(8) -0.0011(8)
C10 0.0212(11) 0.0452(13) 0.0319(12) 0.0147(10) 0.0046(9) 0.0009(10)
C11 0.0213(11) 0.0471(14) 0.0425(14) 0.0219(11) 0.0116(10) -0.0029(10)
C12 0.0337(12) 0.0166(9) 0.0224(10) 0.0013(8) 0.0095(9) -0.0002(8)
C13 0.0667(18) 0.0170(10) 0.0402(14) -0.0044(9) 0.0184(13) -0.0115(11)
C14 0.0424(14) 0.0307(11) 0.0357(13) 0.0071(10) 0.0161(11) 0.0166(10)
O15 0.0209(7) 0.0143(6) 0.0247(7) 0.0042(5) 0.0091(6) -0.0031(5)
C21 0.0204(10) 0.0312(11) 0.0309(12) 0.0056(9) 0.0054(9) -0.0031(9)
O22 0.0422(10) 0.0500(10) 0.0274(9) -0.0006(8) 0.0086(8) -0.0031(8)
C23 0.0255(11) 0.0250(11) 0.0321(12) 0.0041(9) 0.0129(9) 0.0031(8)
O24 0.0487(11) 0.0208(8) 0.0611(12) 0.0125(8) 0.0263(9) 0.0066(7)
C25 0.0256(11) 0.0297(11) 0.0210(11) 0.0041(8) 0.0053(9) 0.0001(9)
O26 0.0258(8) 0.0503(10) 0.0389(10) 0.0103(8) 0.0100(7) -0.0099(7)
C27 0.0268(11) 0.0259(10) 0.0247(11) 0.0033(8) 0.0042(9) -0.0004(9)
O28 0.0347(10) 0.0496(11) 0.0445(11) 0.0137(8) -0.0011(8) 0.0173(8)
C29 0.0235(10) 0.0154(9) 0.0269(11) 0.0058(8) 0.0078(8) -0.0024(8)
C30 0.0466(14) 0.0224(10) 0.0317(12) 0.0037(9) 0.0166(11) -0.0030(10)
C31 0.0437(14) 0.0175(9) 0.0361(12) 0.0095(9) 0.0177(11) -0.0028(9)
C32 0.0181(10) 0.0294(10) 0.0242(11) 0.0106(9) 0.0002(8) -0.0020(8)
C33 0.0268(12) 0.0347(12) 0.0452(14) 0.0203(11) 0.0041(10) 0.0093(10)
C34 0.0179(11) 0.0591(16) 0.0470(15) 0.0270(13) -0.0048(10) -0.0094(11)
O35 0.0148(7) 0.0224(7) 0.0253(7) 0.0100(6) 0.0032(5) -0.0046(5)
C41 0.0187(9) 0.0154(8) 0.0217(10) 0.0064(7) 0.0083(8) -0.0011(7)
C42 0.0146(9) 0.0221(9) 0.0344(12) 0.0107(9) 0.0057(8) -0.0003(8)
C43 0.0189(10) 0.0191(9) 0.0461(13) 0.0123(9) 0.0118(9) 0.0051(8)
C44 0.0206(10) 0.0159(9) 0.0370(12) 0.0071(8) 0.0113(9) -0.0013(8)
C45 0.0142(9) 0.0185(9) 0.0232(10) 0.0075(8) 0.0060(8) -0.0023(7)
C46 0.0173(9) 0.0167(8) 0.0255(10) 0.0090(8) 0.0086(8) 0.0021(7)

loop_
_atom_type_symbol
_atom_type_description
_atom_type_scat_dispersion_real
_atom_type_scat_dispersion_imag
_atom_type_scat_source
C C 0.0033 0.0016 'International Tables Vol C Tables 4.2.6.8 and 6.1.1.4'
H H 0 0 'International Tables Vol C Tables 4.2.6.8 and 6.1.1.4'
O O 0.0106 0.006 'International Tables Vol C Tables 4.2.6.8 and 6.1.1.4'
P P 0.1023 0.0942 'International Tables Vol C Tables 4.2.6.8 and 6.1.1.4'
Fe Fe 0.3463 0.8444 'International Tables Vol C Tables 4.2.6.8 and 6.1.1.4'

loop_
_geom_angle_atom_site_label_1
_geom_angle_atom_site_label_2
_geom_angle_atom_site_label_3
_geom_angle
C1 Fe1 C7 91.48(10)
C1 Fe1 C3 88.06(11)
C7 Fe1 C3 121.29(10)
C1 Fe1 C5 89.53(10)
C7 Fe1 C5 116.63(10)
C3 Fe1 C5 122.06(10)
C1 Fe1 P1 178.63(7)
C7 Fe1 P1 88.27(7)
C3 Fe1 P1 90.92(7)
C5 Fe1 P1 91.78(7)
C23 Fe2 C25 122.19(10)
C23 Fe2 C27 120.96(10)
C25 Fe2 C27 116.83(10)
C23 Fe2 C21 88.72(10)
C25 Fe2 C21 89.37(9)
C27 Fe2 C21 90.77(10)
C23 Fe2 P2 91.46(7)
C25 Fe2 P2 91.29(7)
C27 Fe2 P2 88.37(7)
C21 Fe2 P2 179.09(7)
O15 P1 C12 94.71(8)
O15 P1 C9 101.33(8)
C12 P1 C9 107.23(10)
O15 P1 Fe1 115.87(5)
C12 P1 Fe1 119.61(7)
C9 P1 Fe1 114.96(7)
O35 P2 C32 94.74(8)
O35 P2 C29 101.23(8)
C32 P2 C29 107.26(9)
O35 P2 Fe2 116.15(5)
C32 P2 Fe2 119.84(7)
C29 P2 Fe2 114.53(7)
O2 C1 Fe1 178.6(2)
O4 C3 Fe1 175.5(2)
O6 C5 Fe1 175.4(2)
O8 C7 Fe1 177.5(2)
C10 C9 C11 112.20(17)
C10 C9 P1 112.77(14)
C11 C9 P1 114.32(14)
C10 C9 H9 105.5
C11 C9 H9 105.5
P1 C9 H9 105.5
C9 C10 H10A 109.5
C9 C10 H10B 109.5
H10A C10 H10B 109.5
C9 C10 H10C 109.5
H10A C10 H10C 109.5
H10B C10 H10C 109.5
C9 C11 H11A 109.5
C9 C11 H11B 109.5
H11A C11 H11B 109.5
C9 C11 H11C 109.5
H11A C11 H11C 109.5
H11B C11 H11C 109.5
C14 C12 C13 110.44(19)
C14 C12 P1 111.52(15)
C13 C12 P1 113.42(15)
C14 C12 H12 107
C13 C12 H12 107
P1 C12 H12 107
C12 C13 H13A 109.5
C12 C13 H13B 109.5
H13A C13 H13B 109.5
C12 C13 H13C 109.5
H13A C13 H13C 109.5
H13B C13 H13C 109.5
C12 C14 H14A 109.5
C12 C14 H14B 109.5
H14A C14 H14B 109.5
C12 C14 H14C 109.5
H14A C14 H14C 109.5
H14B C14 H14C 109.5
C41 O15 P1 125.82(12)
O22 C21 Fe2 179.8(2)
O24 C23 Fe2 175.3(2)
O26 C25 Fe2 175.27(19)
O28 C27 Fe2 177.3(2)
C30 C29 C31 111.61(16)
C30 C29 P2 113.45(14)
C31 C29 P2 114.14(14)
C30 C29 H29 105.6
C31 C29 H29 105.6
P2 C29 H29 105.6
C29 C30 H30A 109.5
C29 C30 H30B 109.5
H30A C30 H30B 109.5
C29 C30 H30C 109.5
H30A C30 H30C 109.5
H30B C30 H30C 109.5
C29 C31 H31A 109.5
C29 C31 H31B 109.5
H31A C31 H31B 109.5
C29 C31 H31C 109.5
H31A C31 H31C 109.5
H31B C31 H31C 109.5
C33 C32 C34 110.13(19)
C33 C32 P2 111.61(14)
C34 C32 P2 114.01(15)
C33 C32 H32 106.9
C34 C32 H32 106.9
P2 C32 H32 106.9
C32 C33 H33A 109.5
C32 C33 H33B 109.5
H33A C33 H33B 109.5
C32 C33 H33C 109.5
H33A C33 H33C 109.5
H33B C33 H33C 109.5
C32 C34 H34A 109.5
C32 C34 H34B 109.5
H34A C34 H34B 109.5
C32 C34 H34C 109.5
H34A C34 H34C 109.5
H34B C34 H34C 109.5
C45 O35 P2 125.98(12)
C46 C41 C42 121.39(17)
C46 C41 O15 118.50(16)
C42 C41 O15 119.91(16)
C43 C42 C41 118.68(18)
C43 C42 H42 120.7
C41 C42 H42 120.7
C42 C43 C44 120.99(18)
C42 C43 H43 119.5
C44 C43 H43 119.5
C45 C44 C43 119.06(18)
C45 C44 H44 120.5
C43 C44 H44 120.5
C44 C45 C46 121.18(17)
C44 C45 O35 120.63(16)
C46 C45 O35 118.03(16)
C41 C46 C45 118.66(17)
C41 C46 H46 120.7
C45 C46 H46 120.7

loop_
_geom_bond_atom_site_label_1
_geom_bond_atom_site_label_2
_geom_bond_distance
Fe1 C1 1.787(2)
Fe1 C7 1.789(2)
Fe1 C3 1.788(2)
Fe1 C5 1.790(2)
Fe1 P1 2.2183(6)
Fe2 C23 1.788(2)
Fe2 C25 1.788(2)
Fe2 C27 1.789(2)
Fe2 C21 1.793(2)
Fe2 P2 2.2223(6)
P1 O15 1.6450(13)
P1 C12 1.833(2)
P1 C9 1.845(2)
P2 O35 1.6442(13)
P2 C32 1.834(2)
P2 C29 1.8461(19)
C1 O2 1.140(3)
C3 O4 1.149(3)
C5 O6 1.145(2)
C7 O8 1.147(3)
C9 C10 1.528(3)
C9 C11 1.530(3)
C9 H9 1
C10 H10A 0.98
C10 H10B 0.98
C10 H10C 0.98
C11 H11A 0.98
C11 H11B 0.98
C11 H11C 0.98
C12 C14 1.523(3)
C12 C13 1.533(3)
C12 H12 1
C13 H13A 0.98
C13 H13B 0.98
C13 H13C 0.98
C14 H14A 0.98
C14 H14B 0.98
C14 H14C 0.98
O15 C41 1.397(2)
C21 O22 1.139(3)
C23 O24 1.149(3)
C25 O26 1.147(2)
C27 O28 1.149(3)
C29 C30 1.527(3)
C29 C31 1.533(3)
C29 H29 1
C30 H30A 0.98
C30 H30B 0.98
C30 H30C 0.98
C31 H31A 0.98
C31 H31B 0.98
C31 H31C 0.98
C32 C33 1.529(3)
C32 C34 1.529(3)
C32 H32 1
C33 H33A 0.98
C33 H33B 0.98
C33 H33C 0.98
C34 H34A 0.98
C34 H34B 0.98
C34 H34C 0.98
O35 C45 1.393(2)
C41 C46 1.382(3)
C41 C42 1.388(3)
C42 C43 1.384(3)
C42 H42 0.95
C43 C44 1.387(3)
C43 H43 0.95
C44 C45 1.380(3)
C44 H44 0.95
C45 C46 1.388(2)
C46 H46 0.95

loop_
_geom_torsion_atom_site_label_1
_geom_torsion_atom_site_label_2
_geom_torsion_atom_site_label_3
_geom_torsion_atom_site_label_4
_geom_torsion
C1 Fe1 P1 O15 8(3)
C7 Fe1 P1 O15 -71.52(9)
C3 Fe1 P1 O15 49.76(9)
C5 Fe1 P1 O15 171.88(9)
C1 Fe1 P1 C12 -105(3)
C7 Fe1 P1 C12 176.12(11)
C3 Fe1 P1 C12 -62.60(10)
C5 Fe1 P1 C12 59.52(10)
C1 Fe1 P1 C9 126(3)
C7 Fe1 P1 C9 46.30(10)
C3 Fe1 P1 C9 167.58(10)
C5 Fe1 P1 C9 -70.30(10)
C23 Fe2 P2 O35 49.28(9)
C25 Fe2 P2 O35 171.54(9)
C27 Fe2 P2 O35 -71.65(9)
C21 Fe2 P2 O35 -52(5)
C23 Fe2 P2 C32 -63.54(10)
C25 Fe2 P2 C32 58.72(10)
C27 Fe2 P2 C32 175.53(10)
C21 Fe2 P2 C32 -165(5)
C23 Fe2 P2 C29 166.84(10)
C25 Fe2 P2 C29 -70.91(10)
C27 Fe2 P2 C29 45.91(10)
C21 Fe2 P2 C29 66(5)
C7 Fe1 C1 O2 145(8)
C3 Fe1 C1 O2 23(8)
C5 Fe1 C1 O2 -99(8)
P1 Fe1 C1 O2 65(9)
C1 Fe1 C3 O4 18(3)
C7 Fe1 C3 O4 -73(3)
C5 Fe1 C3 O4 106(3)
P1 Fe1 C3 O4 -161(3)
C1 Fe1 C5 O6 -20(3)
C7 Fe1 C5 O6 72(3)
C3 Fe1 C5 O6 -107(3)
P1 Fe1 C5 O6 161(3)
C1 Fe1 C7 O8 36(5)
C3 Fe1 C7 O8 124(5)
C5 Fe1 C7 O8 -54(5)
P1 Fe1 C7 O8 -146(5)
O15 P1 C9 C10 -59.31(16)
C12 P1 C9 C10 39.30(17)
Fe1 P1 C9 C10 174.94(13)
O15 P1 C9 C11 170.94(15)
C12 P1 C9 C11 -90.45(17)
Fe1 P1 C9 C11 45.19(17)
O15 P1 C12 C14 -67.45(16)
C9 P1 C12 C14 -170.86(15)
Fe1 P1 C12 C14 55.95(16)
O15 P1 C12 C13 167.11(17)
C9 P1 C12 C13 63.70(19)
Fe1 P1 C12 C13 -69.49(18)
C12 P1 O15 C41 169.00(15)
C9 P1 O15 C41 -82.36(16)
Fe1 P1 O15 C41 42.78(16)
C23 Fe2 C21 O22 2E1(9)
C25 Fe2 C21 O22 -10E1(9)
C27 Fe2 C21 O22 14E1(10)
P2 Fe2 C21 O22 12E1(10)
C25 Fe2 C23 O24 104(2)
C27 Fe2 C23 O24 -75(2)
C21 Fe2 C23 O24 15(2)
P2 Fe2 C23 O24 -164(2)
C23 Fe2 C25 O26 -106(2)
C27 Fe2 C25 O26 73(2)
C21 Fe2 C25 O26 -18(2)
P2 Fe2 C25 O26 161(2)
C23 Fe2 C27 O28 125(4)
C25 Fe2 C27 O28 -54(4)
C21 Fe2 C27 O28 36(4)
P2 Fe2 C27 O28 -144(4)
O35 P2 C29 C30 -56.79(16)
C32 P2 C29 C30 41.84(17)
Fe2 P2 C29 C30 177.44(13)
O35 P2 C29 C31 173.84(15)
C32 P2 C29 C31 -87.54(17)
Fe2 P2 C29 C31 48.07(17)
O35 P2 C32 C33 -66.36(16)
C29 P2 C32 C33 -169.69(15)
Fe2 P2 C32 C33 57.52(17)
O35 P2 C32 C34 168.06(17)
C29 P2 C32 C34 64.74(19)
Fe2 P2 C32 C34 -68.05(18)
C32 P2 O35 C45 165.41(15)
C29 P2 O35 C45 -85.93(15)
Fe2 P2 O35 C45 38.75(16)
P1 O15 C41 C46 -96.79(19)
P1 O15 C41 C42 88.2(2)
C46 C41 C42 C43 1.8(3)
O15 C41 C42 C43 176.63(18)
C41 C42 C43 C44 -1.0(3)
C42 C43 C44 C45 -0.7(3)
C43 C44 C45 C46 1.6(3)
C43 C44 C45 O35 176.83(18)
P2 O35 C45 C44 86.1(2)
P2 O35 C45 C46 -98.48(18)
C42 C41 C46 C45 -0.9(3)
O15 C41 C46 C45 -175.79(16)
C44 C45 C46 C41 -0.8(3)
O35 C45 C46 C41 -176.19(16)
